data_2211190
loop_
_publ_author_name
'Long He'

_publ_section_title
;
 (<i>S</i>)-Benzyl 2-(2-pyridylaminocarbonyl)pyrrolidine-1-carboxylate
;
_journal_coeditor_code SG2065
_journal_issue 11
_journal_name_full 'Acta Crystallographica Section E'
_journal_page_first o5070
_journal_page_last o5071
_journal_paper_doi 10.1107/S1600536806042164
_journal_volume 62
_journal_year 2006
_chemical_formula_iupac 'C18 H19 N3 O3'
_chemical_formula_moiety 'C18 H19 N3 O3'
_chemical_formula_sum 'C18 H19 N3 O3'
_chemical_formula_weight 325.36
_chemical_name_systematic
;
Benzyl 2-(2-pyridylaminocarbonyl)pyrrolidine-1-carboxylate
;
_space_group_IT_number 19
_symmetry_cell_setting orthorhombic
_symmetry_space_group_name_Hall 'P 2ac 2ab'
_symmetry_space_group_name_H-M 'P 21 21 21'
_atom_sites_solution_hydrogens geom
_atom_sites_solution_primary direct
_atom_sites_solution_secondary difmap
_audit_creation_method SHELXL-97
_cell_angle_alpha 90.00
_cell_angle_beta 90.00
_cell_angle_gamma 90.00
_cell_formula_units_Z 4
_cell_length_a 8.9479(18)
_cell_length_b 11.096(2)
_cell_length_c 17.035(4)
_cell_measurement_reflns_used 2278
_cell_measurement_temperature 294(2)
_cell_measurement_theta_max 20.98
_cell_measurement_theta_min 2.57
_cell_volume 1691.3(6)
_computing_cell_refinement 'SAINT (Bruker, 1999)'
_computing_data_collection 'SMART (Bruker, 1998)'
_computing_data_reduction SAINT
_computing_molecular_graphics 'SHELXTL (Bruker, 1999)'
_computing_publication_material SHELXTL
_computing_structure_refinement 'SHELXL97 (Sheldrick, 1997)'
_computing_structure_solution 'SHELXS97 (Sheldrick, 1997)'
_diffrn_ambient_temperature 294(2)
_diffrn_measured_fraction_theta_full 0.992
_diffrn_measured_fraction_theta_max 0.992
_diffrn_measurement_device_type 'Bruker SMART CCD area-detector'
_diffrn_measurement_method '\f and \w'
_diffrn_radiation_monochromator graphite
_diffrn_radiation_source 'fine-focus sealed tube'
_diffrn_radiation_type MoK\a
_diffrn_radiation_wavelength 0.71073
_diffrn_reflns_av_R_equivalents 0.0577
_diffrn_reflns_av_sigmaI/netI 0.0406
_diffrn_reflns_limit_h_max 11
_diffrn_reflns_limit_h_min -8
_diffrn_reflns_limit_k_max 13
_diffrn_reflns_limit_k_min -12
_diffrn_reflns_limit_l_max 21
_diffrn_reflns_limit_l_min -21
_diffrn_reflns_number 9541
_diffrn_reflns_theta_full 26.40
_diffrn_reflns_theta_max 26.40
_diffrn_reflns_theta_min 2.19
_exptl_absorpt_coefficient_mu 0.089
_exptl_absorpt_correction_T_max 0.9894
_exptl_absorpt_correction_T_min 0.9807
_exptl_absorpt_correction_type multi-scan
_exptl_absorpt_process_details (reference?)
_exptl_crystal_colour colourless
_exptl_crystal_density_diffrn 1.278
_exptl_crystal_density_method 'not measured'
_exptl_crystal_description block
_exptl_crystal_F_000 688
_exptl_crystal_size_max 0.22
_exptl_crystal_size_mid 0.20
_exptl_crystal_size_min 0.12
_refine_diff_density_max 0.149
_refine_diff_density_min -0.150
_refine_ls_abs_structure_details 'Flack (1983), ? Friedel pairs'
_refine_ls_abs_structure_Flack 0(10)
_refine_ls_extinction_coef 0.018(3)
_refine_ls_extinction_expression Fc^*^=kFc[1+0.001xFc^2^\l^3^/sin(2\q)]^-1/4^
_refine_ls_extinction_method SHELXL97
_refine_ls_goodness_of_fit_ref 1.092
_refine_ls_hydrogen_treatment constr
_refine_ls_matrix_type full
_refine_ls_number_parameters 218
_refine_ls_number_reflns 1976
_refine_ls_number_restraints 7
_refine_ls_restrained_S_all 1.110
_refine_ls_R_factor_all 0.0770
_refine_ls_R_factor_gt 0.0387
_refine_ls_shift/su_max 0.006
_refine_ls_shift/su_mean 0.001
_refine_ls_structure_factor_coef Fsqd
_refine_ls_weighting_details 'calc w=1/[\s^2^(Fo^2^)+(0.046P)^2^+0.1349P] where P=(Fo^2^+2Fc^2^)/3'
_refine_ls_weighting_scheme calc
_refine_ls_wR_factor_gt 0.0878
_refine_ls_wR_factor_ref 0.1051
_reflns_number_gt 1295
_reflns_number_total 1976
_reflns_threshold_expression I>2\s(I)
_cod_data_source_file sg2065.cif
_cod_data_source_block I
_cod_original_cell_volume 1691.4(6)
_cod_database_code 2211190
_cod_database_fobs_code 2211190

loop_
_symmetry_equiv_pos_as_xyz
'x, y, z'
'-x+1/2, -y, z+1/2'
'-x, y+1/2, -z+1/2'
'x+1/2, -y+1/2, -z'

loop_
_atom_site_type_symbol
_atom_site_label
_atom_site_fract_x
_atom_site_fract_y
_atom_site_fract_z
_atom_site_U_iso_or_equiv
_atom_site_adp_type
_atom_site_calc_flag
_atom_site_refinement_flags
_atom_site_occupancy
O O1 0.6548(2) 0.63599(17) 0.28933(12) 0.0553(6) Uani d . 1
O O2 0.5472(2) 0.8086(2) 0.33126(13) 0.0664(7) Uani d . 1
O O3 0.6655(3) 0.70088(19) 0.10334(15) 0.0726(7) Uani d . 1
N N1 0.4565(3) 0.7051(2) 0.22646(17) 0.0594(7) Uani d . 1
N N2 0.6652(3) 0.4961(2) 0.10671(13) 0.0494(6) Uani d . 1
H H2 0.6132 0.4356 0.1224 0.059 Uiso calc R 1
N N3 0.8247(4) 0.3509(3) 0.06268(16) 0.0670(8) Uani d . 1
C C1 0.9662(4) 0.5074(3) 0.39414(17) 0.0603(9) Uani d . 1
H H1 0.9361 0.5230 0.4454 0.072 Uiso calc R 1
C C2 1.0845(4) 0.4289(3) 0.3807(2) 0.0699(10) Uani d . 1
H H2A 1.1348 0.3943 0.4228 0.084 Uiso calc R 1
C C3 1.1269(4) 0.4025(4) 0.3058(2) 0.0795(11) Uani d . 1
H H3 1.2064 0.3505 0.2965 0.095 Uiso calc R 1
C C4 1.0508(4) 0.4536(4) 0.2441(2) 0.0783(11) Uani d . 1
H H4 1.0766 0.4334 0.1928 0.094 Uiso calc R 1
C C5 0.9367(3) 0.5345(3) 0.25738(17) 0.0607(9) Uani d . 1
H H5 0.8888 0.5706 0.2150 0.073 Uiso calc R 1
C C6 0.8930(3) 0.5625(3) 0.33277(16) 0.0478(7) Uani d . 1
C C7 0.7698(4) 0.6511(3) 0.34808(18) 0.0589(9) Uani d . 1
H H7A 0.7282 0.6376 0.3999 0.071 Uiso calc R 1
H H7B 0.8089 0.7325 0.3460 0.071 Uiso calc R 1
C C8 0.5503(4) 0.7240(3) 0.28553(19) 0.0523(8) Uani d . 1
C C9 0.3339(4) 0.7886(4) 0.2102(3) 0.0845(12) Uani d . 1
H H9A 0.3717 0.8649 0.1909 0.101 Uiso calc R 1
H H9B 0.2751 0.8031 0.2571 0.101 Uiso calc R 1
C C10 0.2445(5) 0.7277(4) 0.1502(3) 0.1174(18) Uani d DU 1
H H10A 0.2169 0.7845 0.1094 0.141 Uiso calc R 1
H H10B 0.1536 0.6961 0.1735 0.141 Uiso calc R 1
C C11 0.3335(4) 0.6274(4) 0.1157(3) 0.0988(15) Uani d D 1
H H11A 0.3694 0.6494 0.0639 0.119 Uiso calc R 1
H H11B 0.2727 0.5554 0.1110 0.119 Uiso calc R 1
C C12 0.4657(3) 0.6050(3) 0.17160(19) 0.0581(8) Uani d . 1
H H12 0.4538 0.5280 0.1991 0.070 Uiso calc R 1
C C13 0.6106(3) 0.6067(3) 0.12470(18) 0.0504(7) Uani d . 1
C C14 0.7965(3) 0.4690(3) 0.06555(16) 0.0500(8) Uani d . 1
C C15 0.8883(4) 0.5536(4) 0.0312(2) 0.0675(9) Uani d . 1
H H15 0.8654 0.6352 0.0342 0.081 Uiso calc R 1
C C16 1.0146(4) 0.5150(5) -0.0076(2) 0.0867(13) Uani d . 1
H H16 1.0780 0.5705 -0.0314 0.104 Uiso calc R 1
C C17 1.0459(5) 0.3947(5) -0.0109(2) 0.0889(13) Uani d . 1
H H17 1.1310 0.3665 -0.0363 0.107 Uiso calc R 1
C C18 0.9487(5) 0.3175(4) 0.0242(2) 0.0859(13) Uani d . 1
H H18 0.9697 0.2355 0.0212 0.103 Uiso calc R 1

loop_
_atom_site_aniso_label
_atom_site_aniso_U_11
_atom_site_aniso_U_22
_atom_site_aniso_U_33
_atom_site_aniso_U_12
_atom_site_aniso_U_13
_atom_site_aniso_U_23
O1 0.0531(13) 0.0504(12) 0.0623(12) 0.0142(10) -0.0041(11) -0.0079(10)
O2 0.0743(15) 0.0558(14) 0.0692(14) 0.0212(13) 0.0049(13) -0.0126(12)
O3 0.0721(15) 0.0426(13) 0.1030(19) -0.0074(12) 0.0169(15) -0.0029(13)
N1 0.0512(15) 0.0576(17) 0.0693(17) 0.0189(14) -0.0043(15) -0.0091(14)
N2 0.0539(15) 0.0373(13) 0.0571(14) -0.0023(11) 0.0059(13) -0.0009(11)
N3 0.078(2) 0.0573(17) 0.0653(17) 0.0187(15) -0.0102(16) -0.0051(14)
C1 0.070(2) 0.065(2) 0.0458(16) 0.0057(19) -0.0030(17) -0.0021(16)
C2 0.064(2) 0.072(2) 0.074(2) 0.0201(19) -0.0136(19) 0.006(2)
C3 0.060(2) 0.090(3) 0.089(3) 0.027(2) 0.005(2) -0.009(2)
C4 0.068(2) 0.105(3) 0.062(2) 0.028(2) 0.0100(19) -0.010(2)
C5 0.0557(19) 0.077(2) 0.0496(17) 0.0141(18) 0.0029(15) -0.0018(17)
C6 0.0446(16) 0.0468(17) 0.0519(17) 0.0017(13) 0.0002(14) -0.0024(14)
C7 0.062(2) 0.065(2) 0.0494(17) 0.0140(17) -0.0058(16) -0.0042(16)
C8 0.0525(18) 0.0435(17) 0.0610(19) 0.0100(16) 0.0097(18) 0.0018(16)
C9 0.066(2) 0.082(3) 0.105(3) 0.031(2) -0.016(2) -0.007(3)
C10 0.095(3) 0.102(3) 0.155(4) 0.029(3) -0.042(3) -0.007(3)
C11 0.047(2) 0.141(4) 0.108(3) 0.011(2) -0.016(2) -0.036(3)
C12 0.0454(17) 0.0556(19) 0.073(2) 0.0014(16) -0.0010(17) -0.0064(18)
C13 0.0480(17) 0.0447(18) 0.0583(18) -0.0021(15) -0.0028(15) -0.0054(15)
C14 0.0530(18) 0.0521(19) 0.0450(16) 0.0030(15) -0.0099(15) -0.0044(15)
C15 0.056(2) 0.071(2) 0.075(2) -0.0042(19) 0.0088(18) -0.002(2)
C16 0.054(2) 0.123(4) 0.083(3) -0.004(2) 0.008(2) -0.018(3)
C17 0.055(2) 0.126(4) 0.085(3) 0.028(3) -0.011(2) -0.030(3)
C18 0.090(3) 0.084(3) 0.083(3) 0.041(3) -0.015(3) -0.018(2)

loop_
_atom_type_symbol
_atom_type_description
_atom_type_scat_dispersion_real
_atom_type_scat_dispersion_imag
_atom_type_scat_source
C C 0.0033 0.0000 'International Tables Vol C Tables 4.2.6.8 and 6.1.1.4'
H H 0.0000 0.0000 'International Tables Vol C Tables 4.2.6.8 and 6.1.1.4'
N N 0.0061 0.0000 'International Tables Vol C Tables 4.2.6.8 and 6.1.1.4'
O O 0.0106 0.0000 'International Tables Vol C Tables 4.2.6.8 and 6.1.1.4'

loop_
_geom_angle_atom_site_label_1
_geom_angle_atom_site_label_2
_geom_angle_atom_site_label_3
_geom_angle
C8 O1 C7 116.2(2)
C8 N1 C12 125.0(2)
C8 N1 C9 121.2(3)
C12 N1 C9 113.9(3)
C13 N2 C14 127.6(3)
C13 N2 H2 116.2
C14 N2 H2 116.2
C14 N3 C18 116.4(3)
C6 C1 C2 121.0(3)
C6 C1 H1 119.5
C2 C1 H1 119.5
C3 C2 C1 120.0(3)
C3 C2 H2A 120.0
C1 C2 H2A 120.0
C2 C3 C4 119.4(3)
C2 C3 H3 120.3
C4 C3 H3 120.3
C3 C4 C5 120.6(3)
C3 C4 H4 119.7
C5 C4 H4 119.7
C4 C5 C6 120.7(3)
C4 C5 H5 119.7
C6 C5 H5 119.7
C1 C6 C5 118.2(3)
C1 C6 C7 120.6(3)
C5 C6 C7 121.2(3)
O1 C7 C6 109.1(2)
O1 C7 H7A 109.9
C6 C7 H7A 109.9
O1 C7 H7B 109.9
C6 C7 H7B 109.9
H7A C7 H7B 108.3
O2 C8 N1 126.3(3)
O2 C8 O1 122.7(3)
N1 C8 O1 111.0(3)
N1 C9 C10 104.5(3)
N1 C9 H9A 110.9
C10 C9 H9A 110.9
N1 C9 H9B 110.9
C10 C9 H9B 110.9
H9A C9 H9B 108.9
C9 C10 C11 109.2(3)
C9 C10 H10A 109.8
C11 C10 H10A 109.8
C9 C10 H10B 109.8
C11 C10 H10B 109.8
H10A C10 H10B 108.3
C10 C11 C12 106.7(3)
C10 C11 H11A 110.4
C12 C11 H11A 110.4
C10 C11 H11B 110.4
C12 C11 H11B 110.4
H11A C11 H11B 108.6
N1 C12 C13 112.1(3)
N1 C12 C11 103.4(3)
C13 C12 C11 109.1(3)
N1 C12 H12 110.7
C13 C12 H12 110.7
C11 C12 H12 110.7
O3 C13 N2 124.5(3)
O3 C13 C12 120.9(3)
N2 C13 C12 114.5(3)
N3 C14 C15 122.7(3)
N3 C14 N2 112.8(3)
C15 C14 N2 124.5(3)
C14 C15 C16 118.8(4)
C14 C15 H15 120.6
C16 C15 H15 120.6
C17 C16 C15 119.4(4)
C17 C16 H16 120.3
C15 C16 H16 120.3
C18 C17 C16 117.9(4)
C18 C17 H17 121.1
C16 C17 H17 121.1
N3 C18 C17 124.8(4)
N3 C18 H18 117.6
C17 C18 H18 117.6

loop_
_geom_bond_atom_site_label_1
_geom_bond_atom_site_label_2
_geom_bond_distance
O1 C8 1.354(3)
O1 C7 1.445(4)
O2 C8 1.220(3)
O3 C13 1.211(4)
N1 C8 1.327(4)
N1 C12 1.454(4)
N1 C9 1.463(4)
N2 C13 1.356(4)
N2 C14 1.401(3)
N2 H2 0.8600
N3 C14 1.336(4)
N3 C18 1.341(5)
C1 C6 1.377(4)
C1 C2 1.390(4)
C1 H1 0.9300
C2 C3 1.363(5)
C2 H2A 0.9300
C3 C4 1.374(5)
C3 H3 0.9300
C4 C5 1.378(4)
C4 H4 0.9300
C5 C6 1.378(4)
C5 H5 0.9300
C6 C7 1.500(4)
C7 H7A 0.9700
C7 H7B 0.9700
C9 C10 1.463(6)
C9 H9A 0.9700
C9 H9B 0.9700
C10 C11 1.489(5)
C10 H10A 0.9700
C10 H10B 0.9700
C11 C12 1.539(5)
C11 H11A 0.9700
C11 H11B 0.9700
C12 C13 1.523(4)
C12 H12 0.9800
C14 C15 1.377(4)
C15 C16 1.378(5)
C15 H15 0.9300
C16 C17 1.364(6)
C16 H16 0.9300
C17 C18 1.359(6)
C17 H17 0.9300
C18 H18 0.9300

loop_
_geom_hbond_atom_site_label_D
_geom_hbond_atom_site_label_H
_geom_hbond_atom_site_label_A
_geom_hbond_site_symmetry_A
_geom_hbond_distance_DH
_geom_hbond_distance_HA
_geom_hbond_distance_DA
_geom_hbond_angle_DHA
N2 H2 O2 3_645 0.86 2.16 3.010(3) 169.3
C12 H12 O2 3_645 0.98 2.49 3.292(3) 138.9

loop_
_geom_torsion_atom_site_label_1
_geom_torsion_atom_site_label_2
_geom_torsion_atom_site_label_3
_geom_torsion_atom_site_label_4
_geom_torsion
C6 C1 C2 C3 -1.9(5)
C1 C2 C3 C4 -0.5(6)
C2 C3 C4 C5 2.6(6)
C3 C4 C5 C6 -2.4(6)
C2 C1 C6 C5 2.2(5)
C2 C1 C6 C7 -177.4(3)
C4 C5 C6 C1 0.0(5)
C4 C5 C6 C7 179.5(3)
C8 O1 C7 C6 -167.5(2)
C1 C6 C7 O1 -142.7(3)
C5 C6 C7 O1 37.8(4)
C12 N1 C8 O2 178.2(3)
C9 N1 C8 O2 -0.2(5)
C12 N1 C8 O1 -1.3(4)
C9 N1 C8 O1 -179.8(3)
C7 O1 C8 O2 -3.7(4)
C7 O1 C8 N1 175.9(2)
C8 N1 C9 C10 -171.4(3)
C12 N1 C9 C10 10.0(5)
N1 C9 C10 C11 -15.4(5)
C9 C10 C11 C12 15.3(6)
C8 N1 C12 C13 -61.9(4)
C9 N1 C12 C13 116.6(3)
C8 N1 C12 C11 -179.3(3)
C9 N1 C12 C11 -0.8(4)
C10 C11 C12 N1 -8.7(4)
C10 C11 C12 C13 -128.1(4)
C14 N2 C13 O3 4.2(5)
C14 N2 C13 C12 -178.9(2)
N1 C12 C13 O3 -36.8(4)
C11 C12 C13 O3 77.0(4)
N1 C12 C13 N2 146.2(3)
C11 C12 C13 N2 -99.9(3)
C18 N3 C14 C15 0.0(5)
C18 N3 C14 N2 180.0(3)
C13 N2 C14 N3 175.3(3)
C13 N2 C14 C15 -4.8(4)
N3 C14 C15 C16 -0.1(5)
N2 C14 C15 C16 180.0(3)
C14 C15 C16 C17 -0.2(5)
C15 C16 C17 C18 0.6(6)
C14 N3 C18 C17 0.5(5)
C16 C17 C18 N3 -0.8(6)

loop_
_cod_related_entry_id
_cod_related_entry_database
_cod_related_entry_code
1 ChemSpider 21178404
